data_7224663
loop_
_publ_author_name
'Zeng, Siyuan'
'Sun, Zhihua'
'Ji, Chengmin'
'Zhang, Shuquan'
'Song, Cheng'
'Luo, Junhua'

_publ_section_title
;
 Dibenzylammonium trichloroacetate: an above-room-temperature
 order--disorder switchable dielectric material
;
_journal_issue 20
_journal_name_full CrystEngComm
_journal_page_first 3606
_journal_paper_doi 10.1039/C6CE00194G
_journal_volume 18
_journal_year 2016
_chemical_formula_moiety 'C14 H16 N, C2 Cl3 O2'
_chemical_formula_sum 'C24 H24 Cl4.49 N1.5 O3'
_chemical_formula_weight 540.71
_chemical_name_systematic
; 
 ? 
;
_space_group_IT_number 62
_space_group_name_Hall '-P 2ac 2n'
_symmetry_cell_setting orthorhombic
_symmetry_space_group_name_Hall '-P 2ac 2n'
_symmetry_space_group_name_H-M 'P n m a'
_atom_sites_solution_hydrogens geom
_atom_sites_solution_primary direct
_atom_sites_solution_secondary difmap
_audit_creation_method SHELXL-97
_audit_update_record
;
2015-05-14 deposited with the CCDC.
2016-03-21 downloaded from the CCDC.
;
_cell_angle_alpha 90.00
_cell_angle_beta 90.00
_cell_angle_gamma 90.00
_cell_formula_units_Z 8
_cell_length_a 28.2714(3)
_cell_length_b 17.9408(2)
_cell_length_c 10.24460(10)
_cell_measurement_temperature 315(2)
_cell_volume 5196.18(9)
_computing_structure_refinement 'SHELXL-97 (Sheldrick, 1997)'
_computing_structure_solution 'SHELXS-97 (Sheldrick, 1990)'
_diffrn_ambient_temperature 315(2)
_diffrn_measured_fraction_theta_full 0.996
_diffrn_measured_fraction_theta_max 0.996
_diffrn_radiation_monochromator graphite
_diffrn_radiation_source 'fine-focus sealed tube'
_diffrn_radiation_type CuK\a
_diffrn_radiation_wavelength 1.54184
_diffrn_reflns_av_R_equivalents 0.0440
_diffrn_reflns_av_sigmaI/netI 0.0239
_diffrn_reflns_limit_h_max 33
_diffrn_reflns_limit_h_min -27
_diffrn_reflns_limit_k_max 21
_diffrn_reflns_limit_k_min -21
_diffrn_reflns_limit_l_max 12
_diffrn_reflns_limit_l_min -12
_diffrn_reflns_number 27392
_diffrn_reflns_theta_full 66.59
_diffrn_reflns_theta_max 66.59
_diffrn_reflns_theta_min 3.98
_exptl_absorpt_coefficient_mu 4.831
_exptl_absorpt_correction_T_max 0.299
_exptl_absorpt_correction_T_min 0.164
_exptl_absorpt_correction_type multi-scan
_exptl_absorpt_process_details
; 
_exptl_special_details 
;
_exptl_crystal_colour colorless
_exptl_crystal_density_diffrn 1.382
_exptl_crystal_density_method 'not measured'
_exptl_crystal_description prism
_exptl_crystal_F_000 2231
_exptl_crystal_size_max 0.45
_exptl_crystal_size_mid 0.35
_exptl_crystal_size_min 0.25
_refine_diff_density_max 0.895
_refine_diff_density_min -0.567
_refine_diff_density_rms 0.074
_refine_ls_extinction_method none
_refine_ls_goodness_of_fit_ref 1.060
_refine_ls_hydrogen_treatment mixed
_refine_ls_matrix_type full
_refine_ls_number_parameters 339
_refine_ls_number_reflns 4744
_refine_ls_number_restraints 1
_refine_ls_restrained_S_all 1.060
_refine_ls_R_factor_all 0.0886
_refine_ls_R_factor_gt 0.0775
_refine_ls_shift/su_max 0.000
_refine_ls_shift/su_mean 0.000
_refine_ls_structure_factor_coef Fsqd
_refine_ls_weighting_details 'calc w=1/[\s^2^(Fo^2^)+(0.1168P)^2^+4.5055P] where P=(Fo^2^+2Fc^2^)/3'
_refine_ls_weighting_scheme calc
_refine_ls_wR_factor_gt 0.2158
_refine_ls_wR_factor_ref 0.2301
_reflns_number_gt 3881
_reflns_number_total 4744
_reflns_threshold_expression >2sigma(I)
_cod_data_source_file c6ce00194g2.cif
_cod_data_source_block f:\zsy\done\315k\315k
_cod_depositor_comments 'Adding full bibliography for 7224662--7224665.cif.'
_cod_original_formula_sum 'C24 H24 Cl4.49 N1.50 O3'
_cod_database_code 7224663

loop_
_symmetry_equiv_pos_as_xyz
'x, y, z'
'-x+1/2, -y, z+1/2'
'x+1/2, -y+1/2, -z+1/2'
'-x, y+1/2, -z'
'-x, -y, -z'
'x-1/2, y, -z-1/2'
'-x-1/2, y-1/2, z-1/2'
'x, -y-1/2, z'

loop_
_atom_site_label
_atom_site_type_symbol
_atom_site_fract_x
_atom_site_fract_y
_atom_site_fract_z
_atom_site_U_iso_or_equiv
_atom_site_adp_type
_atom_site_occupancy
_atom_site_symmetry_multiplicity
_atom_site_calc_flag
_atom_site_refinement_flags
_atom_site_disorder_assembly
_atom_site_disorder_group
Cl3 Cl 0.27945(5) 0.2500 -0.18996(14) 0.0895(5) Uani 1 2 d S . .
Cl6 Cl 0.31407(5) 0.67068(7) 1.10086(14) 0.1022(5) Uani 1 1 d . . .
Cl5 Cl 0.39994(6) 0.7500 1.14760(16) 0.1012(6) Uani 1 2 d S . .
Cl4 Cl 0.36526(6) 0.32909(9) -0.15112(16) 0.1375(7) Uani 1 1 d . . .
Cl2A Cl 0.50943(11) 0.32878(11) -0.3687(3) 0.1448(16) Uani 0.867(7) 1 d P A 3
N1 N 0.49581(13) 0.7500 0.8863(4) 0.0561(9) Uani 1 2 d S . .
H26A H 0.5025 0.7500 0.8004 0.067 Uiso 1 2 calc SR . .
H26B H 0.4641 0.7500 0.8949 0.067 Uiso 1 2 calc SR . .
Cl1B Cl 0.54933(7) 0.2500 -0.5808(3) 0.135(3) Uani 0.728(10) 2 d SP A 2
O5 O 0.39475(14) 0.7500 0.8634(4) 0.0916(13) Uani 1 2 d S . .
O3 O 0.36524(11) 0.2500 0.1069(3) 0.0760(11) Uani 1 2 d S . .
O4 O 0.28753(12) 0.2500 0.0910(4) 0.0786(11) Uani 1 2 d S . .
N2 N 0.34197(13) 0.2500 0.3741(4) 0.0583(9) Uani 1 2 d S . .
H34A H 0.3696 0.2500 0.4175 0.070 Uiso 1 2 calc SR . .
H34B H 0.3484 0.2500 0.2880 0.070 Uiso 1 2 calc SR . .
O2 O 0.45454(12) 0.2500 -0.6529(3) 0.0718(10) Uani 1 2 d S . .
N3 N 0.19074(13) 0.2500 0.0808(4) 0.0563(9) Uani 1 2 d S . .
H42A H 0.2224 0.2500 0.0712 0.068 Uiso 1 2 calc SR . .
H42B H 0.1843 0.2500 0.1668 0.068 Uiso 1 2 calc SR . .
O1 O 0.41924(13) 0.2500 -0.4635(4) 0.0964(14) Uani 1 2 d S . .
O6 O 0.31775(14) 0.7500 0.8438(4) 0.0883(12) Uani 1 2 d S . .
C9 C 0.34129(13) 0.3884(2) 0.3721(4) 0.0672(9) Uani 1 1 d . . .
C23 C 0.50232(18) 0.2500 -0.4609(6) 0.0677(13) Uani 1 2 d S . .
C2 C 0.49262(12) 0.6122(2) 0.8925(3) 0.0634(9) Uani 1 1 d . . .
C16 C 0.18897(12) 0.1106(2) 0.0782(4) 0.0639(9) Uani 1 1 d . . .
C8 C 0.31504(14) 0.3189(2) 0.4076(4) 0.0777(11) Uani 1 1 d . . .
H33A H 0.3086 0.3192 0.5006 0.093 Uiso 1 1 calc R . .
H33B H 0.2850 0.3182 0.3621 0.093 Uiso 1 1 calc R . .
C26 C 0.35544(17) 0.7500 0.9055(5) 0.0566(11) Uani 1 2 d S . .
C27 C 0.34703(15) 0.7500 1.0556(4) 0.0534(10) Uani 1 2 d S . .
C1 C 0.51514(14) 0.6801(2) 0.9459(4) 0.0705(9) Uani 1 1 d . . .
H25A H 0.5489 0.6778 0.9302 0.085 Uiso 1 1 calc R . .
H25B H 0.5102 0.6817 1.0396 0.085 Uiso 1 1 calc R . .
C22 C 0.45389(15) 0.2500 -0.5367(4) 0.0535(10) Uani 1 2 d S A .
C10 C 0.37220(14) 0.4231(3) 0.4583(4) 0.0786(11) Uani 1 1 d . . .
H28 H 0.3782 0.4015 0.5391 0.094 Uiso 1 1 calc R . .
C24 C 0.32771(14) 0.2500 0.0471(4) 0.0518(10) Uani 1 2 d S . .
C7 C 0.50727(15) 0.5824(2) 0.7749(4) 0.0751(10) Uani 1 1 d . . .
H20 H 0.5319 0.6049 0.7295 0.090 Uiso 1 1 calc R . .
C4 C 0.43596(16) 0.5124(3) 0.9081(5) 0.0930(13) Uani 1 1 d . . .
H23 H 0.4121 0.4883 0.9543 0.112 Uiso 1 1 calc R . .
C25 C 0.33371(16) 0.2500 -0.1044(4) 0.0548(10) Uani 1 2 d S . .
C20 C 0.23732(15) 0.0014(3) 0.0579(5) 0.0838(11) Uani 1 1 d . . .
H37 H 0.2592 -0.0263 0.0106 0.101 Uiso 1 1 calc R . .
C21 C 0.22198(13) 0.0688(2) 0.0107(4) 0.0725(10) Uani 1 1 d . . .
H36 H 0.2340 0.0866 -0.0679 0.087 Uiso 1 1 calc R . .
C14 C 0.33344(17) 0.4219(2) 0.2534(4) 0.0811(11) Uani 1 1 d . . .
H32 H 0.3128 0.3998 0.1943 0.097 Uiso 1 1 calc R . .
C15 C 0.17061(14) 0.1811(2) 0.0198(4) 0.0746(10) Uani 1 1 d . . .
H41A H 0.1365 0.1820 0.0288 0.089 Uiso 1 1 calc R . .
H41B H 0.1779 0.1814 -0.0728 0.089 Uiso 1 1 calc R . .
C3 C 0.45647(15) 0.5757(3) 0.9587(4) 0.0816(11) Uani 1 1 d . . .
H24 H 0.4460 0.5942 1.0384 0.098 Uiso 1 1 calc R . .
C17 C 0.17211(16) 0.0831(2) 0.1957(4) 0.0809(11) Uani 1 1 d . . .
H40 H 0.1498 0.1101 0.2430 0.097 Uiso 1 1 calc R . .
C11 C 0.39402(16) 0.4891(3) 0.4257(5) 0.0894(13) Uani 1 1 d . . .
H29 H 0.4146 0.5117 0.4846 0.107 Uiso 1 1 calc R . .
C19 C 0.22081(17) -0.0250(3) 0.1730(5) 0.0865(12) Uani 1 1 d . . .
H38 H 0.2313 -0.0705 0.2052 0.104 Uiso 1 1 calc R . .
C12 C 0.38578(17) 0.5215(3) 0.3082(5) 0.0923(13) Uani 1 1 d . . .
H30 H 0.4003 0.5664 0.2865 0.111 Uiso 1 1 calc R . .
C13 C 0.35546(19) 0.4869(3) 0.2209(5) 0.0937(14) Uani 1 1 d . . .
H31 H 0.3501 0.5081 0.1395 0.112 Uiso 1 1 calc R . .
C5 C 0.45016(17) 0.4850(3) 0.7913(5) 0.0904(13) Uani 1 1 d . . .
H22 H 0.4357 0.4428 0.7568 0.109 Uiso 1 1 calc R . .
C6 C 0.48603(18) 0.5199(3) 0.7240(5) 0.0875(12) Uani 1 1 d . . .
H21 H 0.4959 0.5011 0.6438 0.105 Uiso 1 1 calc R . .
C18 C 0.18810(15) 0.0168(2) 0.2419(4) 0.0929(14) Uani 1 1 d . . .
H39 H 0.1769 -0.0008 0.3214 0.111 Uiso 1 1 calc R . .
Cl1A Cl 0.53763(15) 0.1767(2) -0.5046(4) 0.162(12) Uani 0.182(9) 1 d PR A 1
Cl2B Cl 0.48705(15) 0.2500(2) -0.2810(4) 0.205(18) Uani 0.161(9) 2 d SPR A 4

loop_
_atom_site_aniso_label
_atom_site_aniso_U_11
_atom_site_aniso_U_22
_atom_site_aniso_U_33
_atom_site_aniso_U_23
_atom_site_aniso_U_13
_atom_site_aniso_U_12
Cl3 0.0692(8) 0.1335(13) 0.0658(8) 0.000 -0.0252(6) 0.000
Cl6 0.1231(10) 0.0831(7) 0.1006(9) 0.0233(6) 0.0068(7) -0.0346(6)
Cl5 0.0771(9) 0.1534(16) 0.0732(9) 0.000 -0.0300(7) 0.000
Cl4 0.1505(13) 0.1522(13) 0.1097(10) 0.0634(9) -0.0294(9) -0.0803(11)
Cl2A 0.170(2) 0.0977(13) 0.167(3) -0.0524(13) -0.078(2) -0.0002(12)
N1 0.054(2) 0.069(2) 0.0450(18) 0.000 0.0015(16) 0.000
Cl1B 0.0370(10) 0.260(7) 0.109(2) 0.000 -0.0068(10) 0.000
O5 0.063(2) 0.136(4) 0.075(2) 0.000 0.0153(19) 0.000
O3 0.0473(18) 0.130(3) 0.0512(18) 0.000 -0.0064(14) 0.000
O4 0.0465(18) 0.124(3) 0.065(2) 0.000 -0.0014(16) 0.000
N2 0.050(2) 0.079(3) 0.0461(19) 0.000 0.0018(16) 0.000
O2 0.0501(18) 0.113(3) 0.0525(19) 0.000 -0.0021(14) 0.000
N3 0.0462(19) 0.067(2) 0.056(2) 0.000 -0.0043(16) 0.000
O1 0.052(2) 0.172(4) 0.064(2) 0.000 0.0037(18) 0.000
O6 0.072(2) 0.127(4) 0.066(2) 0.000 -0.0196(19) 0.000
C9 0.0613(19) 0.081(2) 0.0596(19) -0.0082(17) 0.0062(16) 0.0162(18)
C23 0.056(3) 0.067(3) 0.081(3) 0.000 -0.017(2) 0.000
C2 0.0576(18) 0.071(2) 0.0618(19) 0.0128(16) -0.0029(15) 0.0113(16)
C16 0.0606(19) 0.067(2) 0.064(2) -0.0055(16) -0.0142(16) -0.0100(16)
C8 0.065(2) 0.094(3) 0.074(2) -0.007(2) 0.0113(18) 0.010(2)
C26 0.056(3) 0.054(2) 0.059(3) 0.000 0.000(2) 0.000
C27 0.050(2) 0.056(2) 0.055(2) 0.000 -0.0042(19) 0.000
C1 0.066(2) 0.084(2) 0.062(2) 0.0057(18) -0.0080(17) 0.0090(18)
C22 0.041(2) 0.064(3) 0.056(3) 0.000 0.0003(19) 0.000
C10 0.071(2) 0.104(3) 0.061(2) -0.007(2) 0.0007(18) 0.013(2)
C24 0.042(2) 0.062(2) 0.050(2) 0.000 0.0004(18) 0.000
C7 0.078(2) 0.073(2) 0.074(2) 0.0064(19) 0.0177(19) 0.0055(19)
C4 0.073(3) 0.099(3) 0.107(4) 0.012(3) 0.014(2) -0.013(2)
C25 0.052(2) 0.061(2) 0.051(2) 0.000 -0.0084(19) 0.000
C20 0.070(2) 0.081(2) 0.100(3) -0.009(2) -0.003(2) 0.005(2)
C21 0.064(2) 0.082(2) 0.071(2) -0.0006(19) 0.0015(17) -0.0061(18)
C14 0.091(3) 0.085(3) 0.068(2) -0.007(2) -0.008(2) 0.018(2)
C15 0.064(2) 0.074(2) 0.085(3) -0.0064(19) -0.0248(19) -0.0014(17)
C3 0.075(2) 0.097(3) 0.072(2) 0.006(2) 0.014(2) 0.006(2)
C17 0.087(3) 0.079(2) 0.077(3) -0.014(2) 0.011(2) -0.013(2)
C11 0.072(2) 0.099(3) 0.097(3) -0.021(3) 0.000(2) 0.003(2)
C19 0.095(3) 0.075(2) 0.090(3) 0.007(2) -0.025(3) -0.005(2)
C12 0.085(3) 0.080(3) 0.112(4) -0.001(3) 0.020(3) 0.008(2)
C13 0.109(3) 0.091(3) 0.082(3) 0.007(2) 0.002(3) 0.028(3)
C5 0.084(3) 0.083(3) 0.105(3) 0.003(3) -0.006(3) -0.005(2)
C6 0.100(3) 0.081(3) 0.081(3) -0.005(2) 0.009(2) 0.005(2)
C18 0.127(4) 0.089(3) 0.063(2) 0.006(2) -0.001(2) -0.031(3)
Cl1A 0.086(7) 0.115(8) 0.29(3) -0.037(12) -0.065(12) 0.054(6)
Cl2B 0.098(10) 0.45(5) 0.067(8) 0.000 -0.035(7) 0.000

loop_
_atom_type_symbol
_atom_type_description
_atom_type_scat_dispersion_real
_atom_type_scat_dispersion_imag
_atom_type_scat_source
C C 0.0181 0.0091 'International Tables Vol C Tables 4.2.6.8 and 6.1.1.4'
H H 0.0000 0.0000 'International Tables Vol C Tables 4.2.6.8 and 6.1.1.4'
O O 0.0492 0.0322 'International Tables Vol C Tables 4.2.6.8 and 6.1.1.4'
N N 0.0311 0.0180 'International Tables Vol C Tables 4.2.6.8 and 6.1.1.4'
Cl Cl 0.3639 0.7018 'International Tables Vol C Tables 4.2.6.8 and 6.1.1.4'

loop_
_geom_angle_atom_site_label_1
_geom_angle_atom_site_label_2
_geom_angle_atom_site_label_3
_geom_angle
_geom_angle_site_symmetry_1
_geom_angle_site_symmetry_3
C1 N1 C1 113.6(4) 8_575 .
C1 N1 H26A 108.8 8_575 .
C1 N1 H26A 108.8 . .
C1 N1 H26B 108.8 8_575 .
C1 N1 H26B 108.8 . .
H26A N1 H26B 107.7 . .
C8 N2 C8 111.9(4) . 8_565
C8 N2 H34A 109.2 . .
C8 N2 H34A 109.2 8_565 .
C8 N2 H34B 109.2 . .
C8 N2 H34B 109.2 8_565 .
H34A N2 H34B 107.9 . .
C15 N3 C15 111.3(4) . 8_565
C15 N3 H42A 109.4 . .
C15 N3 H42A 109.4 8_565 .
C15 N3 H42B 109.4 . .
C15 N3 H42B 109.4 8_565 .
H42A N3 H42B 108.0 . .
C14 C9 C10 117.9(4) . .
C14 C9 C8 120.0(4) . .
C10 C9 C8 122.1(4) . .
C22 C23 Cl1A 112.2(3) . 8_565
C22 C23 Cl1A 112.2(3) . .
Cl1A C23 Cl1A 100.5(4) 8_565 .
C22 C23 Cl2A 112.0(2) . .
Cl1A C23 Cl2A 56.0(2) 8_565 .
Cl1A C23 Cl2A 135.3(3) . .
C22 C23 Cl2A 112.0(2) . 8_565
Cl1A C23 Cl2A 135.3(3) 8_565 8_565
Cl1A C23 Cl2A 56.0(2) . 8_565
Cl2A C23 Cl2A 111.3(4) . 8_565
C22 C23 Cl1B 107.7(4) . .
Cl1A C23 Cl1B 52.7(2) 8_565 .
Cl1A C23 Cl1B 52.7(2) . .
Cl2A C23 Cl1B 106.8(2) . .
Cl2A C23 Cl1B 106.8(2) 8_565 .
C22 C23 Cl2B 106.4(4) . .
Cl1A C23 Cl2B 112.8(3) 8_565 .
Cl1A C23 Cl2B 112.8(3) . .
Cl2A C23 Cl2B 59.3(2) . .
Cl2A C23 Cl2B 59.3(2) 8_565 .
Cl1B C23 Cl2B 145.9(3) . .
C7 C2 C3 117.6(4) . .
C7 C2 C1 120.8(3) . .
C3 C2 C1 121.6(4) . .
C21 C16 C17 118.3(4) . .
C21 C16 C15 119.6(4) . .
C17 C16 C15 122.0(4) . .
N2 C8 C9 112.4(3) . .
N2 C8 H33A 109.1 . .
C9 C8 H33A 109.1 . .
N2 C8 H33B 109.1 . .
C9 C8 H33B 109.1 . .
H33A C8 H33B 107.9 . .
O5 C26 O6 128.1(5) . .
O5 C26 C27 120.0(4) . .
O6 C26 C27 111.9(4) . .
C26 C27 Cl6 109.9(2) . .
C26 C27 Cl6 109.9(2) . 8_575
Cl6 C27 Cl6 107.6(3) . 8_575
C26 C27 Cl5 113.4(3) . .
Cl6 C27 Cl5 107.89(18) . .
Cl6 C27 Cl5 107.89(18) 8_575 .
C2 C1 N1 112.4(3) . .
C2 C1 H25A 109.1 . .
N1 C1 H25A 109.1 . .
C2 C1 H25B 109.1 . .
N1 C1 H25B 109.1 . .
H25A C1 H25B 107.8 . .
O2 C22 O1 128.3(4) . .
O2 C22 C23 118.7(4) . .
O1 C22 C23 113.0(4) . .
C11 C10 C9 120.9(4) . .
C11 C10 H28 119.6 . .
C9 C10 H28 119.6 . .
O4 C24 O3 128.4(4) . .
O4 C24 C25 117.8(4) . .
O3 C24 C25 113.8(4) . .
C6 C7 C2 121.0(4) . .
C6 C7 H20 119.5 . .
C2 C7 H20 119.5 . .
C5 C4 C3 120.5(4) . .
C5 C4 H23 119.7 . .
C3 C4 H23 119.7 . .
C24 C25 Cl4 109.2(2) . .
C24 C25 Cl4 109.2(2) . 8_565
Cl4 C25 Cl4 109.0(3) . 8_565
C24 C25 Cl3 113.5(3) . .
Cl4 C25 Cl3 107.96(18) . .
Cl4 C25 Cl3 107.96(18) 8_565 .
C19 C20 C21 120.4(4) . .
C19 C20 H37 119.8 . .
C21 C20 H37 119.8 . .
C20 C21 C16 121.0(4) . .
C20 C21 H36 119.5 . .
C16 C21 H36 119.5 . .
C13 C14 C9 121.1(4) . .
C13 C14 H32 119.5 . .
C9 C14 H32 119.5 . .
C16 C15 N3 113.6(3) . .
C16 C15 H41A 108.8 . .
N3 C15 H41A 108.8 . .
C16 C15 H41B 108.8 . .
N3 C15 H41B 108.8 . .
H41A C15 H41B 107.7 . .
C4 C3 C2 120.9(4) . .
C4 C3 H24 119.5 . .
C2 C3 H24 119.5 . .
C18 C17 C16 120.0(4) . .
C18 C17 H40 120.0 . .
C16 C17 H40 120.0 . .
C12 C11 C10 120.5(5) . .
C12 C11 H29 119.8 . .
C10 C11 H29 119.8 . .
C20 C19 C18 119.0(4) . .
C20 C19 H38 120.5 . .
C18 C19 H38 120.5 . .
C11 C12 C13 119.1(5) . .
C11 C12 H30 120.4 . .
C13 C12 H30 120.4 . .
C14 C13 C12 120.6(5) . .
C14 C13 H31 119.7 . .
C12 C13 H31 119.7 . .
C4 C5 C6 119.8(5) . .
C4 C5 H22 120.1 . .
C6 C5 H22 120.1 . .
C7 C6 C5 120.1(4) . .
C7 C6 H21 119.9 . .
C5 C6 H21 119.9 . .
C17 C18 C19 121.3(4) . .
C17 C18 H39 119.4 . .
C19 C18 H39 119.4 . .

loop_
_geom_bond_atom_site_label_1
_geom_bond_atom_site_label_2
_geom_bond_distance
_geom_bond_site_symmetry_2
Cl3 C25 1.766(4) .
Cl6 C27 1.763(3) .
Cl5 C27 1.768(5) .
Cl4 C25 1.743(3) .
Cl2A C23 1.712(3) .
N1 C1 1.498(4) 8_575
N1 C1 1.498(4) .
N1 H26A 0.9000 .
N1 H26B 0.9000 .
Cl1B C23 1.810(6) .
O5 C26 1.192(6) .
O3 C24 1.225(5) .
O4 C24 1.222(5) .
N2 C8 1.491(4) .
N2 C8 1.491(4) 8_565
N2 H34A 0.9000 .
N2 H34B 0.9000 .
O2 C22 1.190(6) .
N3 C15 1.498(4) .
N3 C15 1.498(4) 8_565
N3 H42A 0.9000 .
N3 H42B 0.9000 .
O1 C22 1.234(6) .
O6 C26 1.239(6) .
C9 C14 1.374(6) .
C9 C10 1.391(6) .
C9 C8 1.496(6) .
C23 C22 1.574(6) .
C23 Cl1A 1.711(6) 8_565
C23 Cl1A 1.711(6) .
C23 Cl2A 1.712(3) 8_565
C23 Cl2B 1.893(7) .
C2 C7 1.382(6) .
C2 C3 1.390(6) .
C2 C1 1.480(5) .
C16 C21 1.382(5) .
C16 C17 1.386(6) .
C16 C15 1.492(5) .
C8 H33A 0.9700 .
C8 H33B 0.9700 .
C26 C27 1.556(7) .
C27 Cl6 1.763(3) 8_575
C1 H25A 0.9700 .
C1 H25B 0.9700 .
C10 C11 1.376(7) .
C10 H28 0.9300 .
C24 C25 1.561(6) .
C7 C6 1.375(6) .
C7 H20 0.9300 .
C4 C5 1.354(7) .
C4 C3 1.376(7) .
C4 H23 0.9300 .
C25 Cl4 1.743(3) 8_565
C20 C19 1.353(7) .
C20 C21 1.372(6) .
C20 H37 0.9300 .
C21 H36 0.9300 .
C14 C13 1.363(7) .
C14 H32 0.9300 .
C15 H41A 0.9700 .
C15 H41B 0.9700 .
C3 H24 0.9300 .
C17 C18 1.357(6) .
C17 H40 0.9300 .
C11 C12 1.357(7) .
C11 H29 0.9300 .
C19 C18 1.385(6) .
C19 H38 0.9300 .
C12 C13 1.386(7) .
C12 H30 0.9300 .
C13 H31 0.9300 .
C5 C6 1.377(7) .
C5 H22 0.9300 .
C6 H21 0.9300 .
C18 H39 0.9300 .

loop_
_geom_hbond_atom_site_label_D
_geom_hbond_atom_site_label_H
_geom_hbond_atom_site_label_A
_geom_hbond_distance_DH
_geom_hbond_distance_HA
_geom_hbond_distance_DA
_geom_hbond_angle_DHA
_geom_hbond_site_symmetry_A
N1 H26A O2 0.90 1.94 2.773(5) 153.2 5_665
N1 H26B O5 0.90 1.99 2.867(6) 165.0 .
N2 H34A O1 0.90 1.86 2.746(6) 168.7 1_556
N2 H34B O3 0.90 1.92 2.815(5) 177.4 .
N3 H42A O4 0.90 1.85 2.738(5) 167.4 .
N3 H42B O6 0.90 1.81 2.705(6) 170.1 2_564
